data_9010021
loop_
_publ_author_name
'Chiari, G.'
'Gazzoni, G.'
'Craig, J. R.'
'Gibbs, G. V.'
'Louisnathan, S. J.'

_publ_section_title
;
 Two independent refinements of the structure of paracelsian, BaAl2Si2O8
 Sample: CG refinement
;
_journal_name_full 'American Mineralogist'
_journal_page_first 969
_journal_page_last 974
_journal_volume 70
_journal_year 1985
_chemical_compound_source 'Benallt Mine, Carnarvonshire, U.K.'
_chemical_formula_sum 'Al2 Ba O8 Si2'
_chemical_name_mineral Paracelsian
_space_group_IT_number 14
_symmetry_space_group_name_Hall '-P 2yab'
_symmetry_space_group_name_H-M 'P 1 21/a 1'
_cell_angle_alpha 90
_cell_angle_beta 90.21
_cell_angle_gamma 90
_cell_length_a 9.072
_cell_length_b 9.588
_cell_length_c 8.577
_cell_formula_units_Z 4
_cell_volume 746.042
_database_code_amcsd 0000997
_exptl_crystal_density_diffrn 3.343
_cod_original_formula_sum 'Ba Al2 Si2 O8'
_cod_database_code 9010021

loop_
_space_group_symop_operation_xyz
x,y,z
1/2+x,1/2-y,z
1/2-x,1/2+y,-z
-x,-y,-z

loop_
_atom_site_label
_atom_site_fract_x
_atom_site_fract_y
_atom_site_fract_z
_atom_site_U_iso_or_equiv
Ba 0.89778 0.41169 0.25051 0.00800
Al1 0.06389 0.19453 0.57128 0.00500
Si1 0.06737 0.19879 0.93951 0.00500
Al2 0.22539 0.92092 0.93134 0.00500
Si2 0.23099 0.91692 0.56341 0.00600
O1o 0.19530 0.08860 0.99850 0.01000
O1m 0.19350 0.07370 0.50440 0.01000
O2o 0.12850 0.36040 0.95690 0.00800
O2m 0.13130 0.36320 0.54500 0.00800
O3o 0.92730 0.18500 0.05750 0.01000
O3m 0.91170 0.18520 0.44940 0.01000
O4 0.01920 0.16660 0.76320 0.01300
O5 0.29360 0.91070 0.74220 0.01100

loop_
_cod_related_entry_id
_cod_related_entry_database
_cod_related_entry_code
1 AMCSD 0000997
